data_7008514
loop_
_publ_author_name
'Lau, Jasmine Po-Kwan'
'Wong, Wing-Tak'

_publ_section_title
;
 Synthesis and structural characterization of a series of high-hydride
 content osmium-rhodium carbonyl complexes by the hydrogenation of
 arene-coordinated clusters.
;
_journal_issue 15
_journal_name_full 'Dalton transactions (Cambridge, England : 2003)'
_journal_page_first 2579
_journal_page_last 2587
_journal_paper_doi 10.1039/b503833b
_journal_year 2005
_chemical_formula_moiety 'C23 H11 O23 Os7 Rh3, C H2 Cl2 '
_chemical_formula_sum 'C24 H13 Cl2 O23 Os7 Rh3'
_chemical_formula_weight 2380.38
_space_group_IT_number 14
_symmetry_cell_setting monoclinic
_symmetry_Int_Tables_number 14
_symmetry_space_group_name_Hall '-P 2yn'
_symmetry_space_group_name_H-M 'P 1 21/n 1'
_audit_creation_date 2005-02-01
_audit_creation_method 'by CrystalStructure v3.5.1'
_cell_angle_alpha 90.00
_cell_angle_beta 104.39(1)
_cell_angle_gamma 90.00
_cell_formula_units_Z 4
_cell_length_a 11.792(4)
_cell_length_b 24.927(8)
_cell_length_c 15.438(5)
_cell_measurement_reflns_used 27667
_cell_measurement_temperature 298(1)
_cell_measurement_theta_max 27.5
_cell_measurement_theta_min 0.8
_cell_volume 4395(3)
_computing_cell_refinement 'SAINT (Bruker, 1999)'
_computing_data_collection 'SMART (Bruker, 1998)'
_computing_data_reduction 'SAINT & CrystalStructure (Rigaku/MSC and Rigaku Corporation, 2003)'
_computing_molecular_graphics 'ORTEP-3 (Farrugia, 1997)'
_computing_publication_material 'CrystalStructure Ver. 3.5.1'
_computing_structure_refinement 'CRYSTALS (Watkin et al., 1996)'
_computing_structure_solution 'SHELXS-97 (Sheldrick, 1997)'
_diffrn_measured_fraction_theta_full 0.9795
_diffrn_measured_fraction_theta_max 0.9795
_diffrn_measurement_device_type CCD
_diffrn_measurement_method \w
_diffrn_radiation_type 'Mo K\a'
_diffrn_radiation_wavelength 0.7107
_diffrn_reflns_av_R_equivalents 0.082
_diffrn_reflns_limit_h_max 13
_diffrn_reflns_limit_h_min -15
_diffrn_reflns_limit_k_max 32
_diffrn_reflns_limit_k_min -31
_diffrn_reflns_limit_l_max 17
_diffrn_reflns_limit_l_min -19
_diffrn_reflns_number 27667
_diffrn_reflns_theta_full 27.51
_diffrn_reflns_theta_max 27.51
_exptl_absorpt_coefficient_mu 21.422
_exptl_absorpt_correction_T_max 1.000
_exptl_absorpt_correction_T_min 0.646
_exptl_absorpt_correction_type multi-scan
_exptl_absorpt_process_details 'SADABS (Sheldrick, 1997)'
_exptl_crystal_colour black
_exptl_crystal_density_diffrn 3.597
_exptl_crystal_density_method 'not measured'
_exptl_crystal_description block
_exptl_crystal_F_000 4168.00
_exptl_crystal_size_max 0.22
_exptl_crystal_size_mid 0.18
_exptl_crystal_size_min 0.15
_refine_diff_density_max 2.98
_refine_diff_density_min -3.90
_refine_ls_extinction_method none
_refine_ls_goodness_of_fit_ref 1.140
_refine_ls_hydrogen_treatment noref
_refine_ls_number_parameters 517
_refine_ls_number_reflns 6129
_refine_ls_R_factor_gt 0.0420
_refine_ls_shift/su_max 0.0040
_refine_ls_structure_factor_coef F
_refine_ls_weighting_details 'w = 1/[0.0002Fo^2^ + 1.0000\s(Fo^2^) + 0.0020]'
_refine_ls_weighting_scheme calc
_refine_ls_wR_factor_ref 0.0410
_reflns_number_gt 6083
_reflns_number_total 10152
_reflns_threshold_expression F^2^>2.0\s(F^2^)
_cod_data_source_file b503833b.txt
_cod_data_source_block '_wt0911w'
_cod_original_cell_volume 4395.5(25)
_cod_original_sg_symbol_H-M 'P 21/n'
_cod_original_formula_sum 'C24 H13 Cl2 O23 Os7 Rh3 '
_cod_database_code 7008514

loop_
_symmetry_equiv_pos_as_xyz
x,y,z
-x,-y,-z
-x+1/2,y+1/2,-z+1/2
x+1/2,-y+1/2,z+1/2

loop_
_atom_site_label
_atom_site_type_symbol
_atom_site_fract_x
_atom_site_fract_y
_atom_site_fract_z
_atom_site_U_iso_or_equiv
_atom_site_adp_type
_atom_site_occupancy
_atom_site_symmetry_multiplicity
_atom_site_calc_flag
_atom_site_refinement_flags
_atom_site_disorder_assembly
_atom_site_disorder_group
Os(1) Os 0.42680(5) 0.09381(3) 0.61987(5) 0.0323(2) Uani 1.00 1 d . . .
Os(2) Os 0.38557(6) 0.06479(3) 0.78592(5) 0.0395(2) Uani 1.00 1 d . . .
Os(3) Os 0.41256(6) 0.17980(3) 0.74563(5) 0.0338(2) Uani 1.00 1 d . . .
Os(4) Os 0.78306(6) 0.12759(3) 0.94516(5) 0.0366(2) Uani 1.00 1 d . . .
Os(5) Os 0.82104(6) 0.04529(3) 0.82325(5) 0.0355(2) Uani 1.00 1 d . . .
Os(6) Os 0.80638(6) 0.17228(3) 0.58978(5) 0.0328(2) Uani 1.00 1 d . . .
Os(7) Os 0.80004(6) 0.26162(3) 0.70774(5) 0.0354(2) Uani 1.00 1 d . . .
Rh(1) Rh 0.60452(10) 0.11301(5) 0.78222(9) 0.0305(4) Uani 1.00 1 d . . .
Rh(2) Rh 0.83474(10) 0.15215(5) 0.78729(9) 0.0305(4) Uani 1.00 1 d . . .
Rh(3) Rh 0.61198(11) 0.19089(5) 0.65377(9) 0.0319(4) Uani 1.00 1 d . . .
Cl(1) Cl 0.9721(9) 0.0770(4) 0.2332(7) 0.163(4) Uiso 1.00 1 d . . .
Cl(2) Cl 0.814(1) 0.1352(7) 0.3350(11) 0.316(9) Uiso 1.00 1 d . . .
O(1) O 0.5513(11) -0.0108(5) 0.6023(8) 0.052(4) Uani 1.00 1 d . . .
O(2) O 0.1868(12) 0.0457(6) 0.5364(11) 0.083(6) Uani 1.00 1 d . . .
O(3) O 0.4247(13) 0.1370(6) 0.4344(9) 0.070(5) Uani 1.00 1 d . . .
O(4) O 0.1217(12) 0.0542(7) 0.7253(11) 0.093(6) Uani 1.00 1 d . . .
O(5) O 0.432(2) -0.0533(6) 0.7521(13) 0.095(7) Uani 1.00 1 d . . .
O(6) O 0.391(1) 0.0474(7) 0.9834(10) 0.091(6) Uani 1.00 1 d . . .
O(7) O 0.1695(12) 0.2276(7) 0.7128(11) 0.093(6) Uani 1.00 1 d . . .
O(8) O 0.4546(12) 0.2892(5) 0.6710(9) 0.059(5) Uani 1.00 1 d . . .
O(9) O 0.5025(12) 0.2273(7) 0.9316(10) 0.082(6) Uani 1.00 1 d . . .
O(10) O 0.7704(12) 0.2465(6) 0.9820(11) 0.072(5) Uani 1.00 1 d . . .
O(11) O 1.0328(11) 0.1182(6) 1.0616(9) 0.068(5) Uani 1.00 1 d . . .
O(12) O 0.671(2) 0.0937(9) 1.0957(12) 0.126(9) Uani 1.00 1 d . . .
O(13) O 1.0729(11) 0.0193(6) 0.9203(10) 0.070(5) Uani 1.00 1 d . . .
O(14) O 0.728(1) -0.0668(6) 0.8372(12) 0.088(6) Uani 1.00 1 d . . .
O(15) O 0.8605(13) 0.0176(6) 0.6411(10) 0.069(5) Uani 1.00 1 d . . .
O(16) O 0.6821(12) 0.0752(6) 0.4906(9) 0.063(5) Uani 1.00 1 d . . .
O(17) O 0.7569(12) 0.2387(6) 0.4166(10) 0.078(6) Uani 1.00 1 d . . .
O(18) O 1.0449(12) 0.1397(7) 0.5662(11) 0.089(6) Uani 1.00 1 d . . .
O(19) O 0.7644(12) 0.3374(6) 0.5485(10) 0.072(5) Uani 1.00 1 d . . .
O(20) O 1.0297(11) 0.3167(6) 0.7932(10) 0.068(5) Uani 1.00 1 d . . .
O(21) O 0.671(1) 0.3260(7) 0.8187(12) 0.098(7) Uani 1.00 1 d . . .
O(22) O 1.0911(10) 0.1459(6) 0.8600(9) 0.062(5) Uani 1.00 1 d . . .
O(23) O 0.5368(11) 0.2554(5) 0.4880(9) 0.059(5) Uani 1.00 1 d . . .
C(1) C 0.502(1) 0.0275(7) 0.6077(11) 0.035(5) Uani 1.00 1 d . . .
C(2) C 0.275(2) 0.0651(8) 0.5682(13) 0.056(7) Uani 1.00 1 d . . .
C(3) C 0.431(2) 0.1209(7) 0.505(1) 0.049(6) Uani 1.00 1 d . . .
C(4) C 0.221(2) 0.0576(8) 0.7477(12) 0.049(6) Uani 1.00 1 d . . .
C(5) C 0.415(2) -0.0094(10) 0.7649(12) 0.055(7) Uani 1.00 1 d . . .
C(6) C 0.389(2) 0.0552(8) 0.909(2) 0.058(7) Uani 1.00 1 d . . .
C(7) C 0.257(2) 0.2098(7) 0.7238(13) 0.048(6) Uani 1.00 1 d . . .
C(8) C 0.455(2) 0.2443(8) 0.6909(12) 0.048(6) Uani 1.00 1 d . . .
C(9) C 0.470(1) 0.2105(8) 0.861(1) 0.050(6) Uani 1.00 1 d . . .
C(10) C 0.774(1) 0.2010(9) 0.9674(11) 0.050(6) Uani 1.00 1 d . . .
C(11) C 0.939(2) 0.1231(8) 1.0149(12) 0.048(6) Uani 1.00 1 d . . .
C(12) C 0.711(2) 0.1061(9) 1.039(2) 0.071(8) Uani 1.00 1 d . . .
C(13) C 0.980(2) 0.0303(7) 0.8861(12) 0.046(6) Uani 1.00 1 d . . .
C(14) C 0.763(2) -0.0255(8) 0.833(1) 0.057(7) Uani 1.00 1 d . . .
C(15) C 0.847(2) 0.0278(8) 0.710(1) 0.049(6) Uani 1.00 1 d . . .
C(16) C 0.727(2) 0.1124(7) 0.5289(13) 0.043(6) Uani 1.00 1 d . . .
C(17) C 0.771(1) 0.2141(8) 0.485(2) 0.054(6) Uani 1.00 1 d . . .
C(18) C 0.953(2) 0.1506(8) 0.5739(13) 0.051(6) Uani 1.00 1 d . . .
C(19) C 0.772(2) 0.3080(7) 0.613(2) 0.055(7) Uani 1.00 1 d . . .
C(20) C 0.941(2) 0.2958(7) 0.7609(12) 0.043(6) Uani 1.00 1 d . . .
C(21) C 0.717(2) 0.3017(8) 0.7769(13) 0.051(6) Uani 1.00 1 d . . .
C(22) C 0.989(2) 0.1474(7) 0.8307(11) 0.038(5) Uani 1.00 1 d . . .
C(23) C 0.5704(13) 0.2299(7) 0.5535(12) 0.038(5) Uani 1.00 1 d . . .
C(24) C 0.931(3) 0.0886(13) 0.3363(9) 0.18(2) Uiso 1.00 1 d . . .
H(1) H 0.3546 0.0454 0.6721 0.0380 Uiso 1.00 1 c . . .
H(2) H 0.5804 0.0929 0.6653 0.0380 Uiso 1.00 1 c . . .
H(3) H 0.5359 0.0629 0.8390 0.0380 Uiso 1.00 1 c . . .
H(4) H 0.3345 0.1327 0.8017 0.0380 Uiso 1.00 1 c . . .
H(5) H 0.3788 0.1627 0.6277 0.0380 Uiso 1.00 1 c . . .
H(6) H 0.6608 0.0462 0.7685 0.0380 Uiso 1.00 1 c . . .
H(7) H 0.6242 0.1315 0.8943 0.0380 Uiso 1.00 1 c . . .
H(8) H 0.8471 0.0611 0.9387 0.0380 Uiso 1.00 1 c . . .
H(9) H 0.8469 0.2418 0.6095 0.0380 Uiso 1.00 1 c . . .
H(10) H 0.8799 0.1292 0.6866 0.0380 Uiso 1.00 1 c . . .
H(11) H 0.8721 0.2196 0.8111 0.0380 Uiso 1.00 1 c . . .
H(12) H 0.9119 0.0549 0.3574 0.1957 Uiso 1.00 1 c . . .
H(13) H 1.0001 0.1021 0.3787 0.1957 Uiso 1.00 1 c . . .

loop_
_atom_site_aniso_label
_atom_site_aniso_U_11
_atom_site_aniso_U_22
_atom_site_aniso_U_33
_atom_site_aniso_U_12
_atom_site_aniso_U_13
_atom_site_aniso_U_23
Os(1) 0.0282(4) 0.0378(4) 0.0293(4) -0.0001(3) 0.0043(3) -0.0046(3)
Os(2) 0.0348(4) 0.0458(4) 0.0404(4) -0.0060(3) 0.0143(3) 0.0000(4)
Os(3) 0.0273(4) 0.0396(4) 0.0340(4) 0.0023(3) 0.0067(3) -0.0055(3)
Os(4) 0.0315(4) 0.0510(5) 0.0254(4) 0.0005(3) 0.0036(3) 0.0001(3)
Os(5) 0.0325(4) 0.0354(4) 0.0360(4) 0.0057(3) 0.0038(3) 0.0053(3)
Os(6) 0.0322(4) 0.0379(4) 0.0289(4) -0.0002(3) 0.0086(3) -0.0013(3)
Os(7) 0.0322(4) 0.0320(4) 0.0396(4) -0.0008(3) 0.0044(3) -0.0036(3)
Rh(1) 0.0249(7) 0.0370(8) 0.0286(7) 0.0016(5) 0.0046(6) 0.0007(6)
Rh(2) 0.0266(7) 0.0353(7) 0.0287(7) 0.0007(5) 0.0050(6) -0.0006(6)
Rh(3) 0.0298(7) 0.0339(8) 0.0303(8) -0.0005(6) 0.0041(6) 0.0015(6)
O(1) 0.063(9) 0.048(8) 0.044(8) 0.014(7) 0.010(7) -0.003(7)
O(2) 0.039(8) 0.095(12) 0.10(1) -0.017(8) -0.002(9) -0.036(10)
O(3) 0.089(11) 0.086(12) 0.034(9) 0.004(8) 0.010(8) 0.019(8)
O(4) 0.043(9) 0.15(2) 0.086(13) -0.020(10) 0.012(9) -0.012(11)
O(5) 0.13(2) 0.044(10) 0.13(2) -0.006(10) 0.060(13) 0.002(10)
O(6) 0.109(13) 0.14(2) 0.045(10) 0.001(11) 0.047(10) 0.019(10)
O(7) 0.035(8) 0.12(1) 0.12(2) 0.034(9) 0.005(9) -0.020(11)
O(8) 0.070(9) 0.042(8) 0.067(10) 0.005(7) 0.023(8) -0.003(8)
O(9) 0.063(10) 0.12(1) 0.050(10) 0.021(9) -0.006(8) -0.043(10)
O(10) 0.057(9) 0.067(10) 0.085(12) -0.004(8) 0.002(8) -0.025(9)
O(11) 0.037(8) 0.102(12) 0.056(10) 0.012(8) -0.005(7) 0.005(8)
O(12) 0.12(2) 0.20(2) 0.069(13) -0.04(2) 0.053(12) 0.03(1)
O(13) 0.033(8) 0.087(11) 0.080(11) 0.014(7) -0.006(8) 0.029(9)
O(14) 0.096(12) 0.039(9) 0.13(2) -0.011(8) 0.019(11) 0.023(10)
O(15) 0.079(11) 0.070(10) 0.051(10) 0.015(8) 0.006(8) -0.001(8)
O(16) 0.064(9) 0.065(10) 0.057(10) -0.005(8) 0.006(8) -0.009(8)
O(17) 0.061(10) 0.110(13) 0.061(10) 0.008(9) 0.011(8) 0.051(10)
O(18) 0.052(10) 0.11(1) 0.11(1) 0.029(9) 0.040(10) -0.011(11)
O(19) 0.072(10) 0.052(10) 0.085(12) 0.005(8) 0.009(9) 0.014(9)
O(20) 0.039(8) 0.076(10) 0.084(11) -0.023(7) 0.002(8) -0.023(9)
O(21) 0.073(11) 0.11(1) 0.10(1) 0.016(10) 0.006(10) -0.066(12)
O(22) 0.025(7) 0.093(11) 0.062(10) 0.003(7) -0.001(7) -0.001(8)
O(23) 0.050(8) 0.070(10) 0.053(9) 0.010(7) 0.005(7) 0.021(8)
C(1) 0.036(10) 0.041(11) 0.024(9) -0.002(8) -0.003(8) 0.010(8)
C(2) 0.056(13) 0.06(1) 0.037(12) 0.013(11) -0.006(10) -0.000(10)
C(3) 0.053(12) 0.041(11) 0.046(13) 0.005(9) 0.000(10) -0.004(10)
C(4) 0.029(10) 0.08(2) 0.031(11) -0.006(10) 0.000(9) 0.006(10)
C(5) 0.051(12) 0.09(2) 0.031(11) -0.022(12) 0.022(10) 0.006(12)
C(6) 0.040(11) 0.08(2) 0.06(2) -0.005(10) 0.018(11) 0.002(12)
C(7) 0.040(11) 0.050(12) 0.050(13) 0.011(9) 0.004(10) -0.005(10)
C(8) 0.049(12) 0.048(12) 0.039(12) 0.011(10) -0.004(9) -0.005(10)
C(9) 0.021(9) 0.07(1) 0.05(1) 0.014(9) -0.004(9) -0.002(11)
C(10) 0.024(9) 0.10(2) 0.023(10) -0.010(10) 0.002(8) -0.031(11)
C(11) 0.050(12) 0.062(13) 0.037(12) 0.005(10) 0.022(10) -0.006(10)
C(12) 0.06(1) 0.08(2) 0.06(2) -0.011(12) -0.002(13) 0.009(13)
C(13) 0.049(12) 0.057(13) 0.038(11) -0.007(10) 0.023(10) -0.008(10)
C(14) 0.07(1) 0.032(11) 0.07(2) 0.009(10) 0.004(11) 0.001(11)
C(15) 0.040(11) 0.053(13) 0.048(13) 0.010(9) -0.001(10) -0.007(10)
C(16) 0.045(11) 0.040(11) 0.050(13) 0.009(9) 0.023(10) 0.000(10)
C(17) 0.024(10) 0.058(13) 0.08(2) -0.012(9) 0.006(10) -0.016(12)
C(18) 0.055(13) 0.055(13) 0.048(13) 0.001(10) 0.018(10) -0.011(10)
C(19) 0.052(12) 0.032(11) 0.08(2) -0.007(9) 0.020(12) -0.006(11)
C(20) 0.048(11) 0.048(12) 0.037(11) 0.002(9) 0.019(10) 0.001(9)
C(21) 0.050(12) 0.048(12) 0.049(13) 0.001(10) -0.001(10) -0.006(10)
C(22) 0.051(12) 0.039(10) 0.023(9) -0.008(9) 0.010(9) 0.000(8)
C(23) 0.019(9) 0.050(12) 0.047(12) 0.000(7) 0.008(8) -0.001(9)

loop_
_atom_type_symbol
_atom_type_description
_atom_type_scat_dispersion_real
_atom_type_scat_dispersion_imag
_atom_type_scat_source
Os Os -1.216 7.603
;
International Tables for Crystallography
(1992, Vol. C, Tables 4.2.6.8 and 6.1.1.4)
;
Rh Rh -1.118 0.919
;
International Tables for Crystallography
(1992, Vol. C, Tables 4.2.6.8 and 6.1.1.4)
;
C C 0.003 0.002
;
International Tables for Crystallography
(1992, Vol. C, Tables 4.2.6.8 and 6.1.1.4)
;
O O 0.011 0.006
;
International Tables for Crystallography
(1992, Vol. C, Tables 4.2.6.8 and 6.1.1.4)
;
H H 0.000 0.000
;
International Tables for Crystallography
(1992, Vol. C, Table 6.1.1.4)
;
Cl Cl 0.148 0.159
;
International Tables for Crystallography
(1992, Vol. C, Tables 4.2.6.8 and 6.1.1.4)
;

loop_
_geom_angle_atom_site_label_1
_geom_angle_atom_site_label_2
_geom_angle_atom_site_label_3
_geom_angle
_geom_angle_publ_flag
_geom_angle_site_symmetry_1
_geom_angle_site_symmetry_2
_geom_angle_site_symmetry_3
Os(2) Os(1) Os(3) 62.17(3) yes . . .
Os(2) Os(1) Rh(1) 60.26(3) yes . . .
Os(2) Os(1) C(1) 93.3(5) yes . . .
Os(2) Os(1) C(2) 85.8(6) yes . . .
Os(2) Os(1) C(3) 170.1(6) yes . . .
Os(2) Os(1) H(1) 37 no . . .
Os(2) Os(1) H(2) 92 no . . .
Os(2) Os(1) H(5) 93 no . . .
Os(3) Os(1) Rh(1) 56.62(3) yes . . .
Os(3) Os(1) C(1) 143.6(4) yes . . .
Os(3) Os(1) C(2) 110.4(7) yes . . .
Os(3) Os(1) C(3) 112.1(6) yes . . .
Os(3) Os(1) H(1) 95 no . . .
Os(3) Os(1) H(2) 88 no . . .
Os(3) Os(1) H(5) 36 no . . .
Rh(1) Os(1) C(1) 88.5(4) yes . . .
Rh(1) Os(1) C(2) 146.1(6) yes . . .
Rh(1) Os(1) C(3) 124.6(5) yes . . .
Rh(1) Os(1) H(1) 93 no . . .
Rh(1) Os(1) H(2) 37) no . . .
Rh(1) Os(1) H(5) 88 no . . .
C(1) Os(1) C(2) 92.6(8) yes . . .
C(1) Os(1) C(3) 95.4(8) yes . . .
C(1) Os(1) H(1) 75 no . . .
C(1) Os(1) H(2) 65 no . . .
C(1) Os(1) H(5) 170 no . . .
C(2) Os(1) C(3) 89.0(8) yes . . .
C(2) Os(1) H(1) 55 no . . .
C(2) Os(1) H(2) 157 no . . .
C(2) Os(1) H(5) 96 no . . .
C(3) Os(1) H(1) 142 no . . .
C(3) Os(1) H(2) 96 no . . .
C(3) Os(1) H(5) 79 no . . .
H(1) Os(1) H(2) 112 no . . .
H(1) Os(1) H(5) 115) no . . .
H(2) Os(1) H(5) 107 no . . .
Os(3) Os(2) Rh(1) 56.33(3) yes . . .
Os(3) Os(2) C(4) 100.5(6) yes . . .
Os(3) Os(2) C(5) 149.4(7) yes . . .
Os(3) Os(2) C(6) 110.7(6) yes . . .
Os(3) Os(2) H(1) 94 no . . .
Os(3) Os(2) H(3) 89 no . . .
Os(3) Os(2) H(4) 36 no . . .
Os(3) Os(2) Os(1) 60.65(3) yes . . .
Rh(1) Os(2) C(4) 153.5(6) yes . . .
Rh(1) Os(2) C(5) 101.6(6) yes . . .
Rh(1) Os(2) C(6) 106.2(6) yes . . .
Rh(1) Os(2) H(1) 93 no . . .
Rh(1) Os(2) H(3) 38 no . . .
Rh(1) Os(2) H(4) 87 no . . .
Rh(1) Os(2) Os(1) 60.91(3) yes . . .
C(4) Os(2) C(5) 93.9(8) yes . . .
C(4) Os(2) C(6) 93.6(8) yes . . .
C(4) Os(2) H(1) 74 no . . .
C(4) Os(2) H(3) 168 no . . .
C(4) Os(2) H(4) 77 no . . .
C(4) Os(2) Os(1) 97.8(6) yes . . .
C(5) Os(2) C(6) 95.0(9) yes . . .
C(5) Os(2) H(1) 65 no . . .
C(5) Os(2) H(3) 81 no . . .
C(5) Os(2) H(4) 171 no . . .
C(5) Os(2) Os(1) 90.9(6) yes . . .
C(6) Os(2) H(1) 155 no . . .
C(6) Os(2) H(3) 76 no . . .
C(6) Os(2) H(4) 85 no . . .
C(6) Os(2) Os(1) 166.8(6) yes . . .
H(1) Os(2) H(3) 113 no . . .
H(1) Os(2) H(4) 113 no . . .
H(1) Os(2) Os(1) 38 no . . .
H(3) Os(2) H(4) 107 no . . .
H(3) Os(2) Os(1) 93 no . . .
H(4) Os(2) Os(1) 91 no . . .
Rh(1) Os(3) C(7) 165.2(6) yes . . .
Rh(1) Os(3) C(8) 107.7(6) yes . . .
Rh(1) Os(3) C(9) 88.1(5) yes . . .
Rh(1) Os(3) H(4) 90 no . . .
Rh(1) Os(3) H(5) 92 no . . .
Rh(1) Os(3) Os(1) 60.86(3) yes . . .
C(7) Os(3) C(8) 86.4(8) yes . . .
C(7) Os(3) C(9) 96.4(8) yes . . .
C(7) Os(3) H(4) 76 no . . .
C(7) Os(3) H(5) 87 no . . .
C(7) Os(3) Os(1) 112.1(5) yes . . .
C(7) Os(3) Os(2) 105.4(6) yes . . .
C(8) Os(3) C(9) 90.3(8) yes . . .
C(8) Os(3) H(4) 162) no . . .
C(8) Os(3) H(5) 77 no . . .
C(8) Os(3) Os(1) 104.8(6) yes . . .
C(8) Os(3) Os(2) 161.0(6) yes . . .
C(9) Os(3) H(4) 85 no . . .
C(9) Os(3) H(5) 166 no . . .
C(9) Os(3) Os(1) 148.2(5) yes . . .
C(9) Os(3) Os(2) 102.9(6) yes . . .
H(4) Os(3) H(5) 108 no . . .
H(4) Os(3) Os(1) 88 no . . .
H(5) Os(3) Os(1) 37 no . . .
Os(2) Os(3) Rh(1) 59.89(3) yes . . .
Os(2) Os(3) H(4) 36 no . . .
Os(2) Os(3) H(5) 89 no . . .
Os(2) Os(3) Os(1) 57.18(3) yes . . .
Os(5) Os(4) Rh(1) 62.56(3) yes . . .
Os(5) Os(4) Rh(2) 58.15(3) yes . . .
Os(5) Os(4) C(10) 147.0(6) yes . . .
Os(5) Os(4) C(11) 92.4(6) yes . . .
Os(5) Os(4) C(12) 117.5(7) yes . . .
Os(5) Os(4) H(7) 94 no . . .
Os(5) Os(4) H(8) 36 no . . .
Rh(1) Os(4) Rh(2) 61.55(4) yes . . .
Rh(1) Os(4) C(10) 102.8(5) yes . . .
Rh(1) Os(4) C(11) 152.7(6) yes . . .
Rh(1) Os(4) C(12) 105.1(6) yes . . .
Rh(1) Os(4) H(7) 36 no . . .
Rh(1) Os(4) H(8) 93 no . . .
Rh(2) Os(4) C(10) 88.9(6) yes . . .
Rh(2) Os(4) C(11) 96.9(6) yes . . .
Rh(2) Os(4) C(12) 166.7(6) yes . . .
Rh(2) Os(4) H(7) 92 no . . .
Rh(2) Os(4) H(8) 88 no . . .
C(10) Os(4) C(11) 92.6(7) yes . . .
C(10) Os(4) C(12) 94.4(9) yes . . .
C(10) Os(4) H(7) 86 no . . .
C(10) Os(4) H(8) 160 no . . .
C(11) Os(4) C(12) 95.9(9) yes . . .
C(11) Os(4) H(7) 171 no . . .
C(11) Os(4) H(8) 68 no . . .
C(12) Os(4) H(7) 75 no . . .
C(12) Os(4) H(8) 93 no . . .
H(7) Os(4) H(8) 114 no . . .
Rh(1) Os(5) Rh(2) 59.87(4) yes . . .
Rh(1) Os(5) C(13) 152.9(6) yes . . .
Rh(1) Os(5) C(14) 103.4(6) yes . . .
Rh(1) Os(5) C(15) 104.9(5) yes . . .
Rh(1) Os(5) H(6) 35 no . . .
Rh(1) Os(5) H(8) 91 no . . .
Rh(1) Os(5) Os(4) 58.41(3) yes . . .
Rh(2) Os(5) C(13) 101.1(6) yes . . .
Rh(2) Os(5) C(14) 162.7(6) yes . . .
Rh(2) Os(5) C(15) 90.4(6) yes . . .
Rh(2) Os(5) H(6) 90 no . . .
Rh(2) Os(5) H(8) 89 no . . .
Rh(2) Os(5) Os(4) 57.84(4) yes . . .
C(13) Os(5) C(14) 96.2(8) yes . . .
C(13) Os(5) C(15) 93.5(8) yes . . .
C(13) Os(5) H(6) 169 no . . .
C(13) Os(5) H(8) 68 no . . .
C(13) Os(5) Os(4) 95.7(6) yes . . .
C(14) Os(5) C(15) 90.0(9) yes . . .
C(14) Os(5) H(6) 73 no . . .
C(14) Os(5) H(8) 96 no . . .
C(14) Os(5) Os(4) 119.2(7) yes . . .
C(15) Os(5) H(6) 88 no . . .
C(15) Os(5) H(8) 161 no . . .
C(15) Os(5) Os(4) 148.1(6) yes . . .
H(6) Os(5) H(8) 111 no . . .
H(6) Os(5) Os(4) 89 no . . .
H(8) Os(5) Os(4) 37 no . . .
Os(7) Os(6) Rh(2) 60.42(3) yes . . .
Os(7) Os(6) Rh(3) 59.30(3) yes . . .
Os(7) Os(6) C(16) 146.9(6) yes . . .
Os(7) Os(6) C(17) 94.5(6) yes . . .
Os(7) Os(6) C(18) 118.1(6) yes . . .
Os(7) Os(6) H(9) 37 no . . .
Os(7) Os(6) H(10) 91 no . . .
Rh(2) Os(6) Rh(3) 63.86(4) yes . . .
Rh(2) Os(6) C(16) 106.7(6) yes . . .
Rh(2) Os(6) C(17) 154.6(7) yes . . .
Rh(2) Os(6) C(18) 102.0(6) yes . . .
Rh(2) Os(6) H(9) 92 no . . .
Rh(2) Os(6) H(10) 35 no . . .
Rh(3) Os(6) C(16) 87.6(6) yes . . .
Rh(3) Os(6) C(17) 101.0(6) yes . . .
Rh(3) Os(6) C(18) 165.5(6) yes . . .
Rh(3) Os(6) H(9) 89 no . . .
Rh(3) Os(6) H(10) 94 no . . .
C(16) Os(6) C(17) 92.0(8) yes . . .
C(16) Os(6) C(18) 93.8(8) yes . . .
C(16) Os(6) H(9) 157 no . . .
C(16) Os(6) H(10) 91 no . . .
C(17) Os(6) C(18) 93.4(8) yes . . .
C(17) Os(6) H(9) 67 no . . .
C(17) Os(6) H(10) 165 no . . .
C(18) Os(6) H(9) 95 no . . .
C(18) Os(6) H(10) 71 no . . .
H(9) Os(6) H(10) 111 no . . .
Rh(2) Os(7) Rh(3) 64.04(4) yes . . .
Rh(2) Os(7) C(19) 152.6(7) yes . . .
Rh(2) Os(7) C(20) 102.8(5) yes . . .
Rh(2) Os(7) C(21) 106.7(6) yes . . .
Rh(2) Os(7) H(9) 93 no . . .
Rh(2) Os(7) H(11) 34 no . . .
Rh(2) Os(7) Os(6) 62.05(3) yes . . .
Rh(3) Os(7) C(19) 100.7(6) yes . . .
Rh(3) Os(7) C(20) 166.8(5) yes . . .
Rh(3) Os(7) C(21) 91.0(6) yes . . .
Rh(3) Os(7) H(9) 88 no . . .
Rh(3) Os(7) H(11) 93 no . . .
Rh(3) Os(7) Os(6) 57.89(4) yes . . .
C(19) Os(7) C(20) 91.7(8) yes . . .
C(19) Os(7) C(21) 95.7(9) yes . . .
C(19) Os(7) H(9) 62 no . . .
C(19) Os(7) H(11) 164 no . . .
C(19) Os(7) Os(6) 90.6(7) yes . . .
C(20) Os(7) C(21) 92.3(8) yes . . .
C(20) Os(7) H(9) 94 no . . .
C(20) Os(7) H(11) 74 no . . .
C(20) Os(7) Os(6) 118.0(6) yes . . .
C(21) Os(7) H(9) 157 no . . .
C(21) Os(7) H(11) 90 no . . .
C(21) Os(7) Os(6) 148.9(6) yes . . .
H(9) Os(7) H(11) 113 no . . .
H(9) Os(7) Os(6) 37 no . . .
H(11) Os(7) Os(6) 92 no . . .
Rh(2) Rh(1) Rh(3) 65.55(5) yes . . .
Rh(2) Rh(1) H(2) 92 no . . .
Rh(2) Rh(1) H(3) 138 no . . .
Rh(2) Rh(1) H(6) 87 no . . .
Rh(2) Rh(1) H(7) 90 no . . .
Rh(2) Rh(1) Os(1) 124.03(6) yes . . .
Rh(2) Rh(1) Os(2) 174.40(6) yes . . .
Rh(2) Rh(1) Os(3) 121.63(5) yes . . .
Rh(2) Rh(1) Os(4) 56.66(4) yes . . .
Rh(3) Rh(1) H(2) 61 no . . .
Rh(3) Rh(1) H(3) 156 no . . .
Rh(3) Rh(1) H(6) 118 no . . .
Rh(3) Rh(1) H(7) 120 no . . .
Rh(3) Rh(1) Os(1) 69.02(4) yes . . .
Rh(3) Rh(1) Os(2) 119.61(5) yes . . .
Rh(3) Rh(1) Os(3) 66.62(4) yes . . .
Rh(3) Rh(1) Os(4) 112.84(5) yes . . .
Rh(3) Rh(1) Os(5) 111.50(6) yes . . .
H(2) Rh(1) H(3) 108 no . . .
H(2) Rh(1) H(6) 67 no . . .
H(2) Rh(1) H(7) 179 no . . .
H(2) Rh(1) Os(1) 36 no . . .
H(2) Rh(1) Os(4) 143 no . . .
H(2) Rh(1) Os(5) 88 no . . .
H(3) Rh(1) H(6) 69 no . . .
H(3) Rh(1) H(7) 71 no . . .
H(3) Rh(1) Os(1) 89 no . . .
H(3) Rh(1) Os(4) 89 no . . .
H(3) Rh(1) Os(5) 88 no . . .
H(6) Rh(1) H(7) 113 no . . .
H(6) Rh(1) Os(1) 87 no . . .
H(6) Rh(1) Os(2) 89 no . . .
H(6) Rh(1) Os(3) 146 no . . .
H(6) Rh(1) Os(4) 90 no . . .
H(7) Rh(1) Os(1) 143 no . . .
H(7) Rh(1) Os(2) 89 no . . .
H(7) Rh(1) Os(3) 87 no . . .
H(7) Rh(1) Os(4) 38 no . . .
Os(1) Rh(1) Os(4) 177.70(5) yes . . .
Os(1) Rh(1) Os(5) 119.23(5) yes . . .
Os(2) Rh(1) H(2) 89 no . . .
Os(2) Rh(1) H(3) 36 no . . .
Os(2) Rh(1) Os(1) 58.83(3) yes . . .
Os(2) Rh(1) Os(3) 63.78(3) yes . . .
Os(2) Rh(1) Os(4) 120.27(5) yes . . .
Os(2) Rh(1) Os(5) 119.02(5) yes . . .
Os(3) Rh(1) H(2) 93 no . . .
Os(3) Rh(1) H(3) 94 no . . .
Os(3) Rh(1) Os(1) 62.52(3) yes . . .
Os(3) Rh(1) Os(4) 119.29(5) yes . . .
Os(3) Rh(1) Os(5) 177.11(5) yes . . .
Os(5) Rh(1) Rh(2) 55.55(4) yes . . .
Os(5) Rh(1) H(6) 36 no . . .
Os(5) Rh(1) H(7) 92 no . . .
Os(5) Rh(1) Os(4) 59.04(3) yes . . .
Rh(3) Rh(2) C(22) 154.0(6) yes . . .
Rh(3) Rh(2) H(10) 85 no . . .
Rh(3) Rh(2) H(11) 88 no . . .
Rh(3) Rh(2) Os(4) 109.12(5) yes . . .
Rh(3) Rh(2) Os(5) 111.08(5) yes . . .
Rh(3) Rh(2) Os(6) 53.72(4) yes . . .
C(22) Rh(2) H(10) 79 no . . .
C(22) Rh(2) H(11) 79 no . . .
C(22) Rh(2) Os(4) 94.8(6) yes . . .
C(22) Rh(2) Os(5) 88.1(5) yes . . .
C(22) Rh(2) Os(6) 103.6(6) yes . . .
C(22) Rh(2) Os(7) 103.8(5) yes . . .
C(22) Rh(2) Rh(1) 149.4(6) yes . . .
H(10) Rh(2) H(11) 111 no . . .
H(10) Rh(2) Os(4) 149 no . . .
H(10) Rh(2) Os(5) 85 no . . .
H(10) Rh(2) Os(6) 36 no . . .
H(10) Rh(2) Rh(1) 110 no . . .
H(11) Rh(2) Os(4) 97 no . . .
H(11) Rh(2) Os(5) 156 no . . .
H(11) Rh(2) Os(6) 91 no . . .
H(11) Rh(2) Rh(1) 121 no . . .
Os(4) Rh(2) Os(6) 160.98(5) yes . . .
Os(4) Rh(2) Os(7) 122.43(5) yes . . .
Os(5) Rh(2) Os(4) 64.01(4) yes . . .
Os(5) Rh(2) Os(6) 111.65(5) yes . . .
Os(5) Rh(2) Os(7) 165.31(5) yes . . .
Os(5) Rh(2) Rh(1) 64.58(4) yes . . .
Os(6) Rh(2) Rh(1) 99.33(4) yes . . .
Os(7) Rh(2) Rh(3) 55.04(3) yes . . .
Os(7) Rh(2) H(10) 89 no . . .
Os(7) Rh(2) H(11) 38 no . . .
Os(7) Rh(2) Os(6) 57.53(3) yes . . .
Os(7) Rh(2) Rh(1) 105.57(5) yes . . .
Rh(1) Rh(2) Rh(3) 56.04(4) yes . . .
Rh(1) Rh(2) Os(4) 61.79(4) yes . . .
C(23) Rh(3) Os(6) 81.6(6) yes . . .
C(23) Rh(3) Os(7) 86.7(5) yes . . .
C(23) Rh(3) Rh(1) 160.3(5) yes . . .
C(23) Rh(3) Rh(2) 139.3(5) yes . . .
Os(6) Rh(3) Rh(1) 108.29(5) yes . . .
Os(7) Rh(3) Os(6) 62.81(4) yes . . .
Os(7) Rh(3) Rh(1) 112.94(5) yes . . .
Os(7) Rh(3) Rh(2) 60.92(4) yes . . .
Rh(1) Rh(3) Rh(2) 58.41(4) yes . . .
Rh(2) Rh(3) Os(6) 62.42(4) yes . . .
Os(1) C(1) O(1) 177(1) yes . . .
Os(1) C(2) O(2) 176(2) yes . . .
Os(1) C(3) O(3) 174(1) yes . . .
Os(2) C(4) O(4) 178(1) yes . . .
Os(2) C(5) O(5) 179(2) yes . . .
Os(2) C(6) O(6) 177(1) yes . . .
Os(3) C(7) O(7) 178(1) yes . . .
Os(3) C(8) O(8) 158(1) yes . . .
Os(3) C(9) O(9) 177(2) yes . . .
Os(4) C(10) O(10) 178.9(9) yes . . .
Os(4) C(11) O(11) 175(1) yes . . .
Os(4) C(12) O(12) 178(1) yes . . .
Os(5) C(13) O(13) 176(1) yes . . .
Os(5) C(14) O(14) 179(2) yes . . .
Os(5) C(15) O(15) 178(1) yes . . .
Os(6) C(16) O(16) 177(1) yes . . .
Os(6) C(17) O(17) 174(1) yes . . .
Os(6) C(18) O(18) 176(1) yes . . .
Os(7) C(19) O(19) 172(1) yes . . .
Os(7) C(20) O(20) 178(1) yes . . .
Os(7) C(21) O(21) 177(1) yes . . .
Rh(2) C(22) O(22) 177(1) yes . . .
Rh(3) C(23) O(23) 176(1) yes . . .
H(12) C(24) H(13) 108 no . . .
H(12) C(24) Cl(1) 108 no . . .
H(12) C(24) Cl(2) 109 no . . .
H(13) C(24) Cl(1) 107 no . . .
H(13) C(24) Cl(2) 107 no . . .
Cl(1) C(24) Cl(2) 117(1) yes . . .
Os(2) H(1) Os(1) 105 no . . .
Rh(1) H(2) Os(1) 106 no . . .
Os(2) H(3) Rh(1) 106 no . . .
Os(2) H(4) Os(3) 108 no . . .
Os(3) H(5) Os(1) 107 no . . .
Os(5) H(6) Rh(1) 108 no . . .
Rh(1) H(7) Os(4) 106 no . . .
Os(5) H(8) Os(4) 107 no . . .
Os(7) H(9) Os(6) 106 no . . .
Rh(2) H(10) Os(6) 109 no . . .
Os(7) H(11) Rh(2) 108 no . . .

loop_
_geom_bond_atom_site_label_1
_geom_bond_atom_site_label_2
_geom_bond_distance
_geom_bond_publ_flag
_geom_bond_site_symmetry_1
_geom_bond_site_symmetry_2
Os(1) Os(2) 2.820(1) yes . .
Os(1) Os(3) 2.925(1) yes . .
Os(1) Rh(1) 2.880(1) yes . .
Os(1) C(1) 1.91(2) yes . .
Os(1) C(2) 1.91(2) yes . .
Os(1) C(3) 1.91(2) yes . .
Os(1) H(1) 1.78 no . .
Os(1) H(2) 1.77 no . .
Os(1) H(5) 1.82 no . .
Os(2) Os(3) 2.967(1) yes . .
Os(2) Rh(1) 2.861(1) yes . .
Os(2) C(4) 1.89(2) yes . .
Os(2) C(5) 1.92(2) yes . .
Os(2) C(6) 1.90(2) yes . .
Os(2) H(1) 1.77 no . .
Os(2) H(3) 1.76 no . .
Os(2) H(4) 1.83 no . .
Os(3) Rh(1) 2.753(1) yes . .
Os(3) C(7) 1.93(2) yes . .
Os(3) C(8) 1.94(2) yes . .
Os(3) C(9) 1.91(2) yes . .
Os(3) H(4) 1.84 no . .
Os(3) H(5) 1.82 no . .
Os(4) Os(5) 2.893(1) yes . .
Os(4) Rh(1) 2.874(1) yes . .
Os(4) Rh(2) 2.725(2) yes . .
Os(4) C(10) 1.87(2) yes . .
Os(4) C(11) 1.89(2) yes . .
Os(4) C(12) 1.93(3) yes . .
Os(4) H(7) 1.85 no . .
Os(4) H(8) 1.83 no . .
Os(5) Rh(1) 2.994(1) yes . .
Os(5) Rh(2) 2.734(1) yes . .
Os(5) C(13) 1.92(2) yes . .
Os(5) C(14) 1.91(2) yes . .
Os(5) C(15) 1.89(2) yes . .
Os(5) H(6) 1.87 no . .
Os(5) H(8) 1.78) no . .
Os(6) Os(7) 2.889(1) yes . .
Os(6) Rh(2) 3.026(2) yes . .
Os(6) Rh(3) 2.752(2) yes . .
Os(6) C(16) 1.88(2) yes . .
Os(6) C(17) 1.88(2) yes . .
Os(6) C(18) 1.89(2) yes . .
Os(6) H(9) 1.80 no . .
Os(6) H(10) 1.87 no . .
Os(7) Rh(2) 2.979(1) yes . .
Os(7) Rh(3) 2.793(1) yes . .
Os(7) C(19) 1.83(2) yes . .
Os(7) C(20) 1.87(2) yes . .
Os(7) C(21) 1.90(2) yes . .
Os(7) H(9) 1.81 no . .
Os(7) H(11) 1.92 no . .
Rh(1) Rh(2) 2.867(2) yes . .
Rh(1) Rh(3) 2.792(2) yes . .
Rh(1) H(2) 1.83 no . .
Rh(1) H(3) 1.83 no . .
Rh(1) H(6) 1.82 no . .
Rh(1) H(7) 1.75 no . .
Rh(2) Rh(3) 3.064(2) yes . .
Rh(2) C(22) 1.78(2) yes . .
Rh(2) H(10) 1.85 no . .
Rh(2) H(11) 1.75 no . .
Rh(3) C(23) 1.79(2) yes . .
Cl(1) C(24) 1.80(2) yes . .
Cl(2) C(24) 1.80(3) yes . .
O(1) C(1) 1.13(2) yes . .
O(2) C(2) 1.14(2) yes . .
O(3) C(3) 1.15(3) yes . .
O(4) C(4) 1.14(2) yes . .
O(5) C(5) 1.14(3) yes . .
O(6) C(6) 1.16(3) yes . .
O(7) C(7) 1.10(2) yes . .
O(8) C(8) 1.16(2) yes . .
O(9) C(9) 1.13(2) yes . .
O(10) C(10) 1.16(3) yes . .
O(11) C(11) 1.17(2) yes . .
O(12) C(12) 1.14(3) yes . .
O(13) C(13) 1.12(2) yes . .
O(14) C(14) 1.12(2) yes . .
O(15) C(15) 1.15(3) yes . .
O(16) C(16) 1.15(2) yes . .
O(17) C(17) 1.20(3) yes . .
O(18) C(18) 1.15(3) yes . .
O(19) C(19) 1.22(3) yes . .
O(20) C(20) 1.16(2) yes . .
O(21) C(21) 1.12(3) yes . .
O(22) C(22) 1.17(2) yes . .
O(23) C(23) 1.18(2) yes . .
C(24) H(12) 0.95 no . .
C(24) H(13) 0.97 no . .
